data_7037956
loop_
_publ_author_name
'Sietzen, M.'
'Federmann, P.'
'Sonnenschein, C.'
'Wadepohl, H.'
'Ballmann, J.'

_publ_section_title
;
 Cyclometalated titanium and zirconium complexes stabilised by a new
 silylmethylene-linked tetradentate triamidophosphine.
;
_journal_issue 7
_journal_name_full 'Dalton transactions (Cambridge, England : 2003)'
_journal_page_first 3013
_journal_page_last 3023
_journal_paper_doi 10.1039/c5dt04561d
_journal_volume 45
_journal_year 2016
_chemical_formula_sum 'C24 H42 N2 P2 Si4'
_chemical_formula_weight 532.89
_space_group_crystal_system triclinic
_space_group_IT_number 2
_space_group_name_Hall '-P 1'
_space_group_name_H-M_alt 'P -1'
_symmetry_cell_setting triclinic
_symmetry_Int_Tables_number 2
_symmetry_space_group_name_Hall '-P 1'
_symmetry_space_group_name_H-M 'P -1'
_atom_sites_solution_hydrogens geom
_atom_sites_solution_primary iterative
_atom_sites_solution_secondary difmap
_audit_block_code ba_cs2
_audit_creation_date
;
'Mon Mar 04 15:40:02 2013'
;
_audit_creation_method olex2
_audit_update_record
;
2015-12-14 deposited with the CCDC.
2015-12-28 downloaded from the CCDC.
;
_cell_angle_alpha 86.273(2)
_cell_angle_beta 78.908(2)
_cell_angle_gamma 73.161(3)
_cell_formula_units_Z 1
_cell_length_a 7.1947(2)
_cell_length_b 8.3354(2)
_cell_length_c 13.4789(3)
_cell_measurement_reflns_used 15413
_cell_measurement_temperature 110(1)
_cell_measurement_theta_max 70.7340
_cell_measurement_theta_min 5.5080
_cell_volume 759.19(4)
_computing_cell_refinement
;
CrysAlisPro, Agilent Technologies,
Version 1.171.36.28 (release 01-02-2013 CrysAlis171 .NET)
(compiled Feb  1 2013,16:14:44)
;
_computing_data_collection
;
CrysAlisPro, Agilent Technologies,
Version 1.171.36.28 (release 01-02-2013 CrysAlis171 .NET)
(compiled Feb  1 2013,16:14:44)
;
_computing_data_reduction
;
CrysAlisPro, Agilent Technologies,
Version 1.171.36.28 (release 01-02-2013 CrysAlis171 .NET)
(compiled Feb  1 2013,16:14:44)
;
_computing_publication_material 'encif (Wadepohl, 2012); encifer 1.4 (CCDC, 2011)'
_computing_structure_refinement 'SHELXL-2013 (Sheldrick, 2013)'
_computing_structure_solution 'SUPERFLIP (Palatinus, 2007-2009)'
_diffrn_ambient_temperature 110(1)
_diffrn_detector 'CCD plate'
_diffrn_detector_area_resol_mean 7.9621
_diffrn_detector_type 'Agilent EOS'
_diffrn_measured_fraction_theta_full 0.980
_diffrn_measured_fraction_theta_max 0.971
_diffrn_measurement_details
;
  1 omega  -66.00   19.00   1.0000    5.0000
omega____ theta____ kappa____ phi______ frames
    -        0.0000  -57.0000    0.0000 85

  2 omega  -67.00  -40.00   1.0000    5.0000
omega____ theta____ kappa____ phi______ frames
    -        0.0000  -57.0000 -120.0000 27

  3 omega  -39.00   21.00   1.0000    5.0000
omega____ theta____ kappa____ phi______ frames
    -        0.0000  -57.0000 -120.0000 60

  4 omega  -22.00   60.00   1.0000   10.0000
omega____ theta____ kappa____ phi______ frames
    -       -3.5000   57.0000   30.0000 82

  5 omega   -6.00   19.00   1.0000    5.0000
omega____ theta____ kappa____ phi______ frames
    -       26.0000   80.0000    6.9416 25

  6 omega    8.00   35.00   1.0000   10.0000
omega____ theta____ kappa____ phi______ frames
    -       38.0000   80.0000  -21.9304 27

  7 omega    7.00   32.00   1.0000   10.0000
omega____ theta____ kappa____ phi______ frames
    -       38.0000   79.0000  -94.2727 25

  8 omega    8.00   38.00   1.0000   10.0000
omega____ theta____ kappa____ phi______ frames
    -       38.0000   79.0000  164.4443 30

  9 omega   14.00   41.00   1.0000   10.0000
omega____ theta____ kappa____ phi______ frames
    -       42.0000   78.0000   78.6284 27

 10 omega   14.00   39.00   1.0000   10.0000
omega____ theta____ kappa____ phi______ frames
    -       46.0000   80.0000 -144.5204 25

 11 omega   14.00   40.00   1.0000   10.0000
omega____ theta____ kappa____ phi______ frames
    -       46.0000   80.0000   19.9077 26

 12 omega   21.00   57.00   1.0000   10.0000
omega____ theta____ kappa____ phi______ frames
    -       50.0000   75.0000  -56.8140 36

 13 omega   18.00   43.00   1.0000   10.0000
omega____ theta____ kappa____ phi______ frames
    -       50.0000   80.0000  147.9313 25

 14 omega   91.00  118.00   1.0000   10.0000
omega____ theta____ kappa____ phi______ frames
    -       50.0000   75.0000  -56.8140 27

 15 omega   30.00   58.00   1.0000   10.0000
omega____ theta____ kappa____ phi______ frames
    -       54.0000  -57.0000 -180.0000 28

 16 omega   28.00   55.00   1.0000   10.0000
omega____ theta____ kappa____ phi______ frames
    -       58.0000   77.0000 -124.8147 27

 17 omega   99.00  128.00   1.0000   10.0000
omega____ theta____ kappa____ phi______ frames
    -       58.0000   77.0000 -124.8147 29

 18 omega   32.00   65.00   1.0000   10.0000
omega____ theta____ kappa____ phi______ frames
    -       58.0000   71.0000  131.4379 33

 19 omega  102.00  127.00   1.0000   10.0000
omega____ theta____ kappa____ phi______ frames
    -       58.0000   71.0000  131.4379 25

 20 omega   30.00   57.00   1.0000   10.0000
omega____ theta____ kappa____ phi______ frames
    -       58.0000   73.0000   28.2664 27

 21 omega   38.00   90.00   1.0000   10.0000
omega____ theta____ kappa____ phi______ frames
    -       62.0000   69.0000  153.4029 52

 22 omega   33.00   58.00   1.0000   10.0000
omega____ theta____ kappa____ phi______ frames
    -       62.0000   77.0000  -17.0796 25

 23 omega   86.00  125.00   1.0000   10.0000
omega____ theta____ kappa____ phi______ frames
    -       62.0000   75.0000   96.4571 39

 24 omega   96.00  130.00   1.0000   10.0000
omega____ theta____ kappa____ phi______ frames
    -       62.0000   69.0000  153.4029 34

 25 omega   -8.00   93.00   1.0000   10.0000
omega____ theta____ kappa____ phi______ frames
    -       62.0000  -80.0000  124.2867 101

 26 omega   46.00   73.00   1.0000   10.0000
omega____ theta____ kappa____ phi______ frames
    -       62.0000   42.0000  -17.8207 27

 27 omega   91.00  130.00   1.0000   10.0000
omega____ theta____ kappa____ phi______ frames
    -       62.0000   61.0000 -149.3710 39

 28 omega   34.00   66.00   1.0000   10.0000
omega____ theta____ kappa____ phi______ frames
    -       62.0000   76.0000 -124.3660 32

 29 omega   33.00   61.00   1.0000   10.0000
omega____ theta____ kappa____ phi______ frames
    -       62.0000   75.0000   96.4571 28

 30 omega   42.00   76.00   1.0000   10.0000
omega____ theta____ kappa____ phi______ frames
    -       62.0000   61.0000 -149.3710 34

 31 omega   44.00   71.00   1.0000   10.0000
omega____ theta____ kappa____ phi______ frames
    -       66.0000   61.0000  -76.5220 27

 32 omega   53.00   80.00   1.0000   10.0000
omega____ theta____ kappa____ phi______ frames
    -       66.0000   68.0000   23.4079 27

 33 omega   47.00   76.00   1.0000   10.0000
omega____ theta____ kappa____ phi______ frames
    -       70.0000   43.0000  -44.6197 29

 34 omega   44.00  139.00   1.0000   10.0000
omega____ theta____ kappa____ phi______ frames
    -       70.0000   73.0000   45.4909 95

 35 omega   28.00   73.00   1.0000   10.0000
omega____ theta____ kappa____ phi______ frames
    -       74.0000  -80.0000  -74.8450 45

 36 omega    5.00  105.00   1.0000   10.0000
omega____ theta____ kappa____ phi______ frames
    -       74.0000  -78.0000 -130.3116 100

 37 omega   44.00   73.00   1.0000   10.0000
omega____ theta____ kappa____ phi______ frames
    -       74.0000   77.0000  138.7883 29

 38 omega   57.00   87.00   1.0000   10.0000
omega____ theta____ kappa____ phi______ frames
    -       78.0000   58.0000 -111.8009 30

 39 omega   55.00  126.00   1.0000   10.0000
omega____ theta____ kappa____ phi______ frames
    -       78.0000   66.0000  -31.8255 71

 40 omega   15.00   97.00   1.0000   25.0000
omega____ theta____ kappa____ phi______ frames
    -       82.0000  -79.0000   -3.7954 82

 41 omega   55.00   90.00   1.0000   25.0000
omega____ theta____ kappa____ phi______ frames
    -       82.0000   74.0000  172.1519 35

 42 omega  105.00  145.00   1.0000   25.0000
omega____ theta____ kappa____ phi______ frames
    -       86.0000   73.0000  -16.5479 40

 43 omega   58.00   99.00   1.0000   25.0000
omega____ theta____ kappa____ phi______ frames
    -       86.0000   73.0000  -16.5479 41

 44 omega   65.00   94.00   1.0000   25.0000
omega____ theta____ kappa____ phi______ frames
    -       86.0000   57.0000 -143.7746 29

 45 omega   83.00  119.00   1.0000   25.0000
omega____ theta____ kappa____ phi______ frames
    -      106.0000   64.0000   89.8321 36

 46 omega   79.00  104.00   1.0000   25.0000
omega____ theta____ kappa____ phi______ frames
    -      108.0000   77.0000  -90.0000 25

 47 omega  138.00  165.00   1.0000   25.0000
omega____ theta____ kappa____ phi______ frames
    -      108.0000   64.0000  120.0000 27

 48 omega   87.00  119.00   1.0000   25.0000
omega____ theta____ kappa____ phi______ frames
    -      108.0000   64.0000  120.0000 32

 49 omega   79.00  104.00   1.0000   25.0000
omega____ theta____ kappa____ phi______ frames
    -      108.0000   77.0000    0.0000 25

 50 omega   79.00  106.00   1.0000   25.0000
omega____ theta____ kappa____ phi______ frames
    -      108.0000   77.0000  150.0000 27

 51 omega   42.00   86.00   1.0000   25.0000
omega____ theta____ kappa____ phi______ frames
    -      108.0000  -80.0000   -2.0499 44

 52 omega   78.00  104.00   1.0000   25.0000
omega____ theta____ kappa____ phi______ frames
    -      108.0000   77.0000  -60.0000 26

 53 omega   86.00  174.00   1.0000   25.0000
omega____ theta____ kappa____ phi______ frames
    -      108.0000   64.0000 -150.0000 88

 54 omega  139.00  173.00   1.0000   25.0000
omega____ theta____ kappa____ phi______ frames
    -      108.0000   77.0000   60.0000 34

 55 omega   78.00  104.00   1.0000   25.0000
omega____ theta____ kappa____ phi______ frames
    -      108.0000   77.0000   60.0000 26

 56 omega  131.00  174.00   1.0000   25.0000
omega____ theta____ kappa____ phi______ frames
    -      108.0000   64.0000 -120.0000 43

 57 omega   87.00  116.00   1.0000   25.0000
omega____ theta____ kappa____ phi______ frames
    -      108.0000   64.0000 -120.0000 29

 58 omega  121.00  168.00   1.0000   25.0000
omega____ theta____ kappa____ phi______ frames
    -      108.0000   77.0000    0.0000 47

 59 omega   85.00  175.00   1.0000   25.0000
omega____ theta____ kappa____ phi______ frames
    -      108.0000   64.0000   30.0000 90

 60 omega   37.00  139.00   1.0000   25.0000
omega____ theta____ kappa____ phi______ frames
    -      108.0000  -79.0000  -34.6646 102

 61 omega   77.00  105.00   1.0000   25.0000
omega____ theta____ kappa____ phi______ frames
    -      108.0000  -80.0000   42.1797 28

 62 omega   83.00  119.00   1.0000   25.0000
omega____ theta____ kappa____ phi______ frames
    -      108.0000  -77.0000 -150.0000 36

 63 omega  108.00  139.00   1.0000   25.0000
omega____ theta____ kappa____ phi______ frames
    -      108.0000  -79.0000 -122.2935 31

 64 omega   40.00   65.00   1.0000   25.0000
omega____ theta____ kappa____ phi______ frames
    -      108.0000  -80.0000   42.1797 25

 65 omega   82.00  163.00   1.0000   25.0000
omega____ theta____ kappa____ phi______ frames
    -      108.0000   38.0000   90.0000 81

 66 omega   50.00  100.00   1.0000   25.0000
omega____ theta____ kappa____ phi______ frames
    -      108.0000  -79.0000 -122.2935 50

 67 omega   93.00  143.00   1.0000   25.0000
omega____ theta____ kappa____ phi______ frames
    -      108.0000   50.0000  -90.0000 50

 68 omega  137.00  174.00   1.0000   25.0000
omega____ theta____ kappa____ phi______ frames
    -      108.0000   64.0000 -180.0000 37

 69 omega   85.00  121.00   1.0000   25.0000
omega____ theta____ kappa____ phi______ frames
    -      108.0000   38.0000   30.0000 36

 70 omega   85.00  174.00   1.0000   25.0000
omega____ theta____ kappa____ phi______ frames
    -      108.0000   64.0000  150.0000 89

 71 omega   85.00  175.00   1.0000   25.0000
omega____ theta____ kappa____ phi______ frames
    -      108.0000   64.0000  -60.0000 90

 72 omega   85.00  174.00   1.0000   25.0000
omega____ theta____ kappa____ phi______ frames
    -      108.0000   64.0000  -90.0000 89

 73 omega   82.00  109.00   1.0000   25.0000
omega____ theta____ kappa____ phi______ frames
    -      108.0000   77.0000  120.0000 27

 74 omega   38.00  138.00   1.0000   25.0000
omega____ theta____ kappa____ phi______ frames
    -      108.0000  -79.0000  119.7465 100

 75 omega   85.00  174.00   1.0000   25.0000
omega____ theta____ kappa____ phi______ frames
    -      108.0000   64.0000  -30.0000 89

 76 omega   86.00  113.00   1.0000   25.0000
omega____ theta____ kappa____ phi______ frames
    -      108.0000   50.0000 -120.0000 27

 77 omega   85.00  111.00   1.0000   25.0000
omega____ theta____ kappa____ phi______ frames
    -      108.0000   64.0000   60.0000 26

 78 omega   85.00  134.00   1.0000   25.0000
omega____ theta____ kappa____ phi______ frames
    -      108.0000   64.0000 -180.0000 49

 79 omega   52.00   96.00   1.0000   25.0000
omega____ theta____ kappa____ phi______ frames
    -      108.0000  -77.0000 -180.0000 44

 80 omega   80.00  164.00   1.0000   25.0000
omega____ theta____ kappa____ phi______ frames
    -      108.0000   77.0000   90.0000 84

 81 omega   78.00  105.00   1.0000   25.0000
omega____ theta____ kappa____ phi______ frames
    -      108.0000   77.0000 -120.0000 27

 82 omega   83.00  110.00   1.0000   25.0000
omega____ theta____ kappa____ phi______ frames
    -      108.0000   38.0000  150.0000 27

 83 omega  115.00  143.00   1.0000   25.0000
omega____ theta____ kappa____ phi______ frames
    -      108.0000   38.0000  150.0000 28

 84 omega   79.00  106.00   1.0000   25.0000
omega____ theta____ kappa____ phi______ frames
    -      108.0000   77.0000  -30.0000 27

 85 omega   83.00  110.00   1.0000   25.0000
omega____ theta____ kappa____ phi______ frames
    -      108.0000   77.0000 -180.0000 27

 86 omega   57.00   92.00   1.0000   25.0000
omega____ theta____ kappa____ phi______ frames
    -      108.0000  -77.0000  150.0000 35

 87 omega   79.00  106.00   1.0000   25.0000
omega____ theta____ kappa____ phi______ frames
    -      108.0000   77.0000   30.0000 27

 88 omega  -72.00   26.00   1.0000    5.0000
omega____ theta____ kappa____ phi______ frames
    -        0.0000  -38.0000   60.0000 98

 89 omega  -25.00   65.00   1.0000   10.0000
omega____ theta____ kappa____ phi______ frames
    -       -3.5000   57.0000 -180.0000 90

 90 omega   -2.00   90.00   1.0000    5.0000
omega____ theta____ kappa____ phi______ frames
    -       22.0000   67.0000   40.2977 92

 91 omega   -6.00   46.00   1.0000    5.0000
omega____ theta____ kappa____ phi______ frames
    -       26.0000   80.0000    6.9416 52

 92 omega   -4.00   96.00   1.0000    5.0000
omega____ theta____ kappa____ phi______ frames
    -       26.0000   77.0000 -131.8738 100

 93 omega    7.00   47.00   1.0000   10.0000
omega____ theta____ kappa____ phi______ frames
    -       38.0000   79.0000  -94.2727 40

 94 omega    6.00   46.00   1.0000   10.0000
omega____ theta____ kappa____ phi______ frames
    -       38.0000   80.0000  -21.9304 40

 95 omega   10.00   46.00   1.0000   10.0000
omega____ theta____ kappa____ phi______ frames
    -       42.0000   80.0000   99.4925 36

 96 omega   14.00   46.00   1.0000   10.0000
omega____ theta____ kappa____ phi______ frames
    -       46.0000   80.0000 -144.5204 32

 97 omega  -19.00  127.00   1.0000   10.0000
omega____ theta____ kappa____ phi______ frames
    -       54.0000    0.0000    0.0000 146

 98 omega  -19.00  127.00   1.0000   10.0000
omega____ theta____ kappa____ phi______ frames
    -       54.0000    0.0000  120.0000 146

 99 omega  -19.00  127.00   1.0000   10.0000
omega____ theta____ kappa____ phi______ frames
    -       54.0000    0.0000    0.0000 146

100 omega  -19.00  127.00   1.0000   10.0000
omega____ theta____ kappa____ phi______ frames
    -       54.0000    0.0000  120.0000 146

101 omega  -19.00  127.00   1.0000   10.0000
omega____ theta____ kappa____ phi______ frames
    -       54.0000    0.0000  240.0000 146

102 omega   29.00  128.00   1.0000   10.0000
omega____ theta____ kappa____ phi______ frames
    -       58.0000   76.0000 -139.8469 99

103 omega   31.00  127.00   1.0000   10.0000
omega____ theta____ kappa____ phi______ frames
    -       58.0000   71.0000  131.4379 96

104 omega  -12.00   89.00   1.0000   10.0000
omega____ theta____ kappa____ phi______ frames
    -       58.0000  -78.0000 -177.7045 101

105 omega   33.00  132.00   1.0000   10.0000
omega____ theta____ kappa____ phi______ frames
    -       62.0000   76.0000 -124.3660 99

106 omega   -9.00   94.00   1.0000   10.0000
omega____ theta____ kappa____ phi______ frames
    -       62.0000  -80.0000  124.2867 103

107 omega   37.00  130.00   1.0000   10.0000
omega____ theta____ kappa____ phi______ frames
    -       62.0000   69.0000  153.4029 93

108 omega   32.00  132.00   1.0000   10.0000
omega____ theta____ kappa____ phi______ frames
    -       62.0000   77.0000  -17.0796 100

109 omega   40.00  130.00   1.0000   10.0000
omega____ theta____ kappa____ phi______ frames
    -       62.0000   61.0000 -149.3710 90

110 omega   44.00  134.00   1.0000   10.0000
omega____ theta____ kappa____ phi______ frames
    -       66.0000   61.0000  -76.5220 90

111 omega   42.00  138.00   1.0000   10.0000
omega____ theta____ kappa____ phi______ frames
    -       66.0000   42.0000  178.8996 96

112 omega   42.00  134.00   1.0000   10.0000
omega____ theta____ kappa____ phi______ frames
    -       66.0000   68.0000   23.4079 92

113 omega   42.00  139.00   1.0000   10.0000
omega____ theta____ kappa____ phi______ frames
    -       70.0000   73.0000   45.4909 97

114 omega   46.00  142.00   1.0000   10.0000
omega____ theta____ kappa____ phi______ frames
    -       70.0000   43.0000  -44.6197 96

115 omega    4.00  105.00   1.0000   10.0000
omega____ theta____ kappa____ phi______ frames
    -       74.0000  -78.0000 -130.3116 101

116 omega   44.00  144.00   1.0000   10.0000
omega____ theta____ kappa____ phi______ frames
    -       74.0000   77.0000  138.7883 100

117 omega    3.00  106.00   1.0000   10.0000
omega____ theta____ kappa____ phi______ frames
    -       74.0000  -80.0000  -74.8450 103

118 omega   55.00  146.00   1.0000   10.0000
omega____ theta____ kappa____ phi______ frames
    -       78.0000   66.0000  -31.8255 91

119 omega   57.00  147.00   1.0000   10.0000
omega____ theta____ kappa____ phi______ frames
    -       78.0000   58.0000 -111.8009 90

120 omega   86.00  166.00   1.0000   25.0000
omega____ theta____ kappa____ phi______ frames
    -      108.0000   50.0000   90.0000 80

121 omega   38.00  104.00   1.0000   25.0000
omega____ theta____ kappa____ phi______ frames
    -      108.0000  -50.0000   90.0000 66

;
_diffrn_measurement_device '\k-geometry diffractometer'
_diffrn_measurement_device_type 'Agilent SuperNova, Dual, Cu at zero, Eos'
_diffrn_measurement_method '\w scans'
_diffrn_measurement_specimen_support 'polyimid foil'
_diffrn_orient_matrix_UB_11 -0.0247107000
_diffrn_orient_matrix_UB_12 -0.1187391000
_diffrn_orient_matrix_UB_13 0.0909153000
_diffrn_orient_matrix_UB_21 -0.0476067000
_diffrn_orient_matrix_UB_22 -0.1189281000
_diffrn_orient_matrix_UB_23 -0.0679146000
_diffrn_orient_matrix_UB_31 0.2210908000
_diffrn_orient_matrix_UB_32 -0.0951275000
_diffrn_orient_matrix_UB_33 -0.0262426000
_diffrn_radiation_monochromator mirror
_diffrn_radiation_probe x-ray
_diffrn_radiation_type 'Cu K\a'
_diffrn_radiation_wavelength 1.5418
_diffrn_reflns_av_R_equivalents 0.0325
_diffrn_reflns_av_unetI/netI 0.0143
_diffrn_reflns_laue_measured_fraction_full 0.980
_diffrn_reflns_laue_measured_fraction_max 0.971
_diffrn_reflns_limit_h_max 8
_diffrn_reflns_limit_h_min -8
_diffrn_reflns_limit_k_max 10
_diffrn_reflns_limit_k_min -10
_diffrn_reflns_limit_l_max 16
_diffrn_reflns_limit_l_min -16
_diffrn_reflns_number 22999
_diffrn_reflns_point_group_measured_fraction_full 0.980
_diffrn_reflns_point_group_measured_fraction_max 0.971
_diffrn_reflns_theta_full 67.684
_diffrn_reflns_theta_max 70.888
_diffrn_reflns_theta_min 3.341
_diffrn_source 'microfocus X-Ray tube'
_diffrn_source_type 'Agilent SuperNova (Cu) X-ray Source'
_exptl_absorpt_coefficient_mu 2.920
_exptl_absorpt_correction_T_max 1.00000
_exptl_absorpt_correction_T_min 0.72195
_exptl_absorpt_correction_type multi-scan
_exptl_absorpt_process_details
;
CrysAlisPro, Agilent Technologies,
Version 1.171.36.28 (release 01-02-2013 CrysAlis171 .NET)
(compiled Feb  1 2013,16:14:44)
Empirical absorption correction using spherical harmonics,
 implemented in SCALE3 ABSPACK scaling algorithm.
;
_exptl_crystal_colour colourless
_exptl_crystal_density_diffrn 1.166
_exptl_crystal_description irregular
_exptl_crystal_F_000 286
_exptl_crystal_size_max 0.2107
_exptl_crystal_size_mid 0.0953
_exptl_crystal_size_min 0.0816
_refine_diff_density_max 1.082
_refine_diff_density_min -0.312
_refine_diff_density_rms 0.058
_refine_ls_extinction_method none
_refine_ls_goodness_of_fit_ref 1.045
_refine_ls_hydrogen_treatment constr
_refine_ls_matrix_type full
_refine_ls_number_parameters 177
_refine_ls_number_reflns 2845
_refine_ls_number_restraints 0
_refine_ls_restrained_S_all 1.045
_refine_ls_R_factor_all 0.0488
_refine_ls_R_factor_gt 0.0446
_refine_ls_shift/su_max 0.000
_refine_ls_shift/su_mean 0.000
_refine_ls_structure_factor_coef Fsqd
_refine_ls_weighting_details
;
 w=1/[\s^2^(Fo^2^)+(0.0462P)^2^+0.9522P]
 where P=(Fo^2^+2Fc^2^)/3
;
_refine_ls_weighting_scheme calc
_refine_ls_wR_factor_gt 0.1089
_refine_ls_wR_factor_ref 0.1112
_reflns_Friedel_coverage 0.000
_reflns_number_gt 2583
_reflns_number_total 2845
_reflns_threshold_expression 'I > 2\s(I)'
_cod_data_source_file c5dt04561d2.cif
_cod_data_source_block ba_cs2_4
_cod_depositor_comments 'Adding full bibliography for 7037956--7037963.cif.'
_cod_database_code 7037956
_audit_block_refno 1716
_audit_block_usercomment 'cs07, irregular, colourless'
_shelx_space_group_comment
;
The symmetry employed for this shelxl refinement is uniquely defined
by the following loop, which should always be used as a source of
symmetry information in preference to the above space-group names.
They are only intended as comments.
;
_shelx_estimated_absorpt_t_min 0.578
_shelx_estimated_absorpt_t_max 0.797
_shelxl_version_number 2013-2
_cell_oxdiff_length_a 7.1947(2)
_cell_oxdiff_length_b 8.3354(2)
_cell_oxdiff_length_c 13.4789(3)
_cell_oxdiff_angle_alpha 86.273(2)
_cell_oxdiff_angle_beta 78.908(2)
_cell_oxdiff_angle_gamma 73.161(2)
_cell_oxdiff_volume 759.19(3)
_cell_oxdiff_measurement_reflns_used 15413
_cell_oxdiff_twin_number 2

loop_
_symmetry_equiv_pos_as_xyz
'x, y, z'
'-x, -y, -z'

loop_
_atom_site_label
_atom_site_type_symbol
_atom_site_fract_x
_atom_site_fract_y
_atom_site_fract_z
_atom_site_U_iso_or_equiv
_atom_site_adp_type
_atom_site_occupancy
_atom_site_site_symmetry_order
_atom_site_calc_flag
_atom_site_refinement_flags_posn
_atom_site_refinement_flags_adp
_atom_site_refinement_flags_occupancy
_atom_site_disorder_assembly
_atom_site_disorder_group
P1A P 0.62265(14) 0.52117(9) 0.03188(6) 0.0276(3) Uani 0.781(3) 1 d . . P A 1
P1B P 0.4817(6) 0.5511(4) 0.0780(2) 0.0389(12) Uani 0.219(3) 1 d . . P A 2
Si1 Si 0.64512(9) 0.80977(7) 0.15864(4) 0.02663(18) Uani 1 1 d . . . . .
Si2 Si 0.73834(9) 0.44052(7) 0.24462(4) 0.02606(17) Uani 1 1 d . . . . .
N N 0.7212(3) 0.6530(2) 0.24582(13) 0.0269(4) Uani 1 1 d . . . . .
C1A C 0.4992(6) 0.7358(4) 0.0788(3) 0.0283(7) Uani 0.781(3) 1 d . . P A 1
H1AA H 0.3678 0.7393 0.1193 0.034 Uiso 0.781(3) 1 calc R U P A 1
H1AB H 0.4788 0.8132 0.0204 0.034 Uiso 0.781(3) 1 calc R U P A 1
C1B C 0.613(2) 0.7092(15) 0.0419(9) 0.036(3) Uani 0.219(3) 1 d . . P A 2
H1BA H 0.5376 0.7969 0.0000 0.043 Uiso 0.219(3) 1 calc R U P A 2
H1BB H 0.7438 0.6568 0.0009 0.043 Uiso 0.219(3) 1 calc R U P A 2
C2A C 0.5888(6) 0.4068(4) 0.1519(3) 0.0277(7) Uani 0.781(3) 1 d . . P A 1
H2AA H 0.6252 0.2856 0.1376 0.033 Uiso 0.781(3) 1 calc R U P A 1
H2AB H 0.4473 0.4420 0.1834 0.033 Uiso 0.781(3) 1 calc R U P A 1
C2B C 0.687(2) 0.3911(16) 0.1216(10) 0.033(3) Uani 0.219(3) 1 d . . P A 2
H2BA H 0.8082 0.3787 0.0696 0.039 Uiso 0.219(3) 1 calc R U P A 2
H2BB H 0.6565 0.2821 0.1280 0.039 Uiso 0.219(3) 1 calc R U P A 2
C3 C 0.8555(4) 0.8732(4) 0.0837(2) 0.0500(7) Uani 1 1 d . . . . .
H3A H 0.9182 0.9201 0.1286 0.075 Uiso 1 1 calc R U . . .
H3B H 0.8084 0.9581 0.0335 0.075 Uiso 1 1 calc R U . . .
H3C H 0.9517 0.7753 0.0492 0.075 Uiso 1 1 calc R U . . .
C4 C 0.4676(4) 0.9969(3) 0.2261(2) 0.0457(7) Uani 1 1 d . . . . .
H4A H 0.3590 0.9635 0.2696 0.069 Uiso 1 1 calc R U . . .
H4B H 0.4149 1.0807 0.1766 0.069 Uiso 1 1 calc R U . . .
H4C H 0.5357 1.0449 0.2676 0.069 Uiso 1 1 calc R U . . .
C5 C 0.9979(5) 0.3117(4) 0.2148(3) 0.0567(8) Uani 1 1 d . . . . .
H5A H 1.0612 0.3481 0.1497 0.085 Uiso 1 1 calc R U . . .
H5B H 1.0022 0.1936 0.2109 0.085 Uiso 1 1 calc R U . . .
H5C H 1.0679 0.3249 0.2679 0.085 Uiso 1 1 calc R U . . .
C6 C 0.6246(5) 0.3737(4) 0.3700(2) 0.0510(8) Uani 1 1 d . . . . .
H6A H 0.6790 0.4100 0.4230 0.076 Uiso 1 1 calc R U . . .
H6B H 0.6535 0.2513 0.3721 0.076 Uiso 1 1 calc R U . . .
H6C H 0.4814 0.4245 0.3809 0.076 Uiso 1 1 calc R U . . .
C7 C 0.8095(4) 0.7029(3) 0.32175(17) 0.0306(5) Uani 1 1 d . . . . .
C8 C 1.0107(4) 0.6877(4) 0.3041(2) 0.0455(7) Uani 1 1 d . . . . .
H8 H 1.0912 0.6442 0.2418 0.055 Uiso 1 1 calc R U . . .
C9 C 1.0934(6) 0.7362(4) 0.3777(3) 0.0685(11) Uani 1 1 d . . . . .
H9 H 1.2310 0.7255 0.3657 0.082 Uiso 1 1 calc R U . . .
C10 C 0.9781(7) 0.7997(4) 0.4680(3) 0.0772(13) Uani 1 1 d . . . . .
H10 H 1.0359 0.8329 0.5180 0.093 Uiso 1 1 calc R U . . .
C11 C 0.7792(7) 0.8150(4) 0.4859(2) 0.0653(10) Uani 1 1 d . . . . .
H11 H 0.6997 0.8588 0.5483 0.078 Uiso 1 1 calc R U . . .
C12 C 0.6938(5) 0.7666(3) 0.41313(19) 0.0425(6) Uani 1 1 d . . . . .
H12 H 0.5563 0.7771 0.4259 0.051 Uiso 1 1 calc R U . . .

loop_
_atom_site_aniso_label
_atom_site_aniso_U_11
_atom_site_aniso_U_22
_atom_site_aniso_U_33
_atom_site_aniso_U_23
_atom_site_aniso_U_13
_atom_site_aniso_U_12
P1A 0.0380(6) 0.0243(4) 0.0233(4) -0.0004(3) -0.0102(4) -0.0103(3)
P1B 0.053(3) 0.0361(17) 0.0275(17) -0.0043(12) -0.0084(17) -0.0108(15)
Si1 0.0352(4) 0.0197(3) 0.0265(3) 0.0012(2) -0.0092(2) -0.0081(3)
Si2 0.0345(4) 0.0207(3) 0.0232(3) 0.0015(2) -0.0085(2) -0.0065(2)
N 0.0347(11) 0.0226(9) 0.0262(9) 0.0009(7) -0.0119(8) -0.0088(8)
C1A 0.035(2) 0.0229(15) 0.0281(16) 0.0013(12) -0.0113(15) -0.0071(14)
C1B 0.053(9) 0.032(6) 0.020(6) 0.002(4) -0.006(6) -0.007(6)
C2A 0.037(2) 0.0221(15) 0.0276(18) 0.0027(13) -0.0102(15) -0.0116(17)
C2B 0.036(8) 0.024(6) 0.034(7) -0.008(5) 0.004(6) -0.005(6)
C3 0.0424(16) 0.0492(16) 0.0479(16) 0.0188(13) 0.0036(13) -0.0085(13)
C4 0.0413(16) 0.0334(13) 0.0497(16) 0.0083(11) 0.0013(12) 0.0010(12)
C5 0.0415(17) 0.0340(14) 0.089(2) -0.0074(15) -0.0099(16) -0.0013(13)
C6 0.076(2) 0.0379(14) 0.0409(15) -0.0003(12) 0.0044(14) -0.0287(15)
C7 0.0409(14) 0.0266(11) 0.0307(12) 0.0051(9) -0.0148(10) -0.0152(10)
C8 0.0416(16) 0.0422(15) 0.0605(18) 0.0118(13) -0.0225(13) -0.0183(13)
C9 0.077(2) 0.058(2) 0.099(3) 0.026(2) -0.060(2) -0.0404(19)
C10 0.134(4) 0.0521(19) 0.084(3) 0.0205(18) -0.081(3) -0.050(2)
C11 0.121(3) 0.0510(18) 0.0402(16) -0.0010(14) -0.0335(19) -0.037(2)
C12 0.0625(19) 0.0385(14) 0.0326(13) -0.0018(11) -0.0115(12) -0.0218(13)

loop_
_atom_type_symbol
_atom_type_description
_atom_type_scat_dispersion_real
_atom_type_scat_dispersion_imag
_atom_type_scat_source
C C 0.0181 0.0091 'International Tables Vol C Tables 4.2.6.8 and 6.1.1.4'
H H 0.0000 0.0000 'International Tables Vol C Tables 4.2.6.8 and 6.1.1.4'
N N 0.0311 0.0180 'International Tables Vol C Tables 4.2.6.8 and 6.1.1.4'
P P 0.2955 0.4335 'International Tables Vol C Tables 4.2.6.8 and 6.1.1.4'
Si Si 0.2541 0.3302 'International Tables Vol C Tables 4.2.6.8 and 6.1.1.4'

loop_
_exptl_crystal_face_index_h
_exptl_crystal_face_index_k
_exptl_crystal_face_index_l
_exptl_crystal_face_perp_dist
_exptl_oxdiff_crystal_face_indexfrac_h
_exptl_oxdiff_crystal_face_indexfrac_k
_exptl_oxdiff_crystal_face_indexfrac_l
_exptl_oxdiff_crystal_face_x
_exptl_oxdiff_crystal_face_y
_exptl_oxdiff_crystal_face_z
2 5 2 0.0466 1.9978 4.9987 1.9952 -0.4615 -0.8251 -0.0862
1 -4 -2 0.0408 1.0005 -3.9982 -1.9963 0.2685 0.5635 0.6539
-1 4 2 0.0408 -1.0005 3.9982 1.9963 -0.2685 -0.5635 -0.6539
-4 -4 -1 0.0653 -3.9971 -3.9996 -0.9961 0.4831 0.7336 -0.4771
0 -1 8 0.0433 0.0015 -0.9979 7.9995 0.8457 -0.4247 -0.1147
3 0 -4 0.0889 2.9981 0.0001 -3.9996 -0.4377 0.1289 0.7678
2 -2 7 0.0695 2.0008 -1.9970 7.0004 0.8241 -0.3332 0.4486
0 1 -8 0.0433 -0.0015 0.9979 -7.9995 -0.8457 0.4247 0.1147

loop_
_geom_angle_atom_site_label_1
_geom_angle_atom_site_label_2
_geom_angle_atom_site_label_3
_geom_angle
_geom_angle_site_symmetry_3
C2A P1A C1A 98.56(17) .
C2A P1A P1A 98.51(12) 2_665
C1A P1A P1A 98.59(12) 2_665
C1B P1B C2B 96.7(7) .
C1B P1B P1B 97.6(4) 2_665
C2B P1B P1B 98.2(5) 2_665
N Si1 C3 111.54(12) .
N Si1 C4 109.64(11) .
C3 Si1 C4 108.60(14) .
N Si1 C1A 108.56(11) .
C3 Si1 C1A 113.19(16) .
C4 Si1 C1A 105.07(16) .
N Si1 C1B 108.9(4) .
C3 Si1 C1B 90.4(5) .
C4 Si1 C1B 126.0(5) .
N Si2 C5 111.44(12) .
N Si2 C6 110.05(11) .
C5 Si2 C6 108.53(16) .
N Si2 C2B 108.7(4) .
C5 Si2 C2B 92.1(5) .
C6 Si2 C2B 124.5(5) .
N Si2 C2A 108.62(12) .
C5 Si2 C2A 111.87(17) .
C6 Si2 C2A 106.20(16) .
C7 N Si1 114.23(14) .
C7 N Si2 115.51(14) .
Si1 N Si2 129.57(11) .
P1A C1A Si1 112.58(18) .
P1A C1A H1AA 109.1 .
Si1 C1A H1AA 109.1 .
P1A C1A H1AB 109.1 .
Si1 C1A H1AB 109.1 .
H1AA C1A H1AB 107.8 .
P1B C1B Si1 111.0(6) .
P1B C1B H1BA 109.4 .
Si1 C1B H1BA 109.4 .
P1B C1B H1BB 109.4 .
Si1 C1B H1BB 109.4 .
H1BA C1B H1BB 108.0 .
P1A C2A Si2 114.01(18) .
P1A C2A H2AA 108.7 .
Si2 C2A H2AA 108.7 .
P1A C2A H2AB 108.7 .
Si2 C2A H2AB 108.7 .
H2AA C2A H2AB 107.6 .
P1B C2B Si2 113.8(7) .
P1B C2B H2BA 108.8 .
Si2 C2B H2BA 108.8 .
P1B C2B H2BB 108.8 .
Si2 C2B H2BB 108.8 .
H2BA C2B H2BB 107.7 .
Si1 C3 H3A 109.5 .
Si1 C3 H3B 109.5 .
H3A C3 H3B 109.5 .
Si1 C3 H3C 109.5 .
H3A C3 H3C 109.5 .
H3B C3 H3C 109.5 .
Si1 C4 H4A 109.5 .
Si1 C4 H4B 109.5 .
H4A C4 H4B 109.5 .
Si1 C4 H4C 109.5 .
H4A C4 H4C 109.5 .
H4B C4 H4C 109.5 .
Si2 C5 H5A 109.5 .
Si2 C5 H5B 109.5 .
H5A C5 H5B 109.5 .
Si2 C5 H5C 109.5 .
H5A C5 H5C 109.5 .
H5B C5 H5C 109.5 .
Si2 C6 H6A 109.5 .
Si2 C6 H6B 109.5 .
H6A C6 H6B 109.5 .
Si2 C6 H6C 109.5 .
H6A C6 H6C 109.5 .
H6B C6 H6C 109.5 .
C12 C7 C8 119.4(2) .
C12 C7 N 120.2(2) .
C8 C7 N 120.4(2) .
C9 C8 C7 119.8(3) .
C9 C8 H8 120.1 .
C7 C8 H8 120.1 .
C10 C9 C8 120.6(3) .
C10 C9 H9 119.7 .
C8 C9 H9 119.7 .
C11 C10 C9 119.9(3) .
C11 C10 H10 120.0 .
C9 C10 H10 120.0 .
C10 C11 C12 120.3(3) .
C10 C11 H11 119.8 .
C12 C11 H11 119.8 .
C7 C12 C11 120.0(3) .
C7 C12 H12 120.0 .
C11 C12 H12 120.0 .

loop_
_geom_bond_atom_site_label_1
_geom_bond_atom_site_label_2
_geom_bond_distance
_geom_bond_site_symmetry_2
P1A C2A 1.835(4) .
P1A C1A 1.844(3) .
P1A P1A 2.2275(15) 2_665
P1B C1B 1.822(14) .
P1B C2B 1.845(15) .
P1B P1B 2.259(6) 2_665
Si1 N 1.7382(18) .
Si1 C3 1.843(3) .
Si1 C4 1.864(3) .
Si1 C1A 1.881(3) .
Si1 C1B 1.913(11) .
Si2 N 1.7405(18) .
Si2 C5 1.846(3) .
Si2 C6 1.856(3) .
Si2 C2B 1.862(13) .
Si2 C2A 1.881(3) .
N C7 1.443(3) .
C1A H1AA 0.9900 .
C1A H1AB 0.9900 .
C1B H1BA 0.9900 .
C1B H1BB 0.9900 .
C2A H2AA 0.9900 .
C2A H2AB 0.9900 .
C2B H2BA 0.9900 .
C2B H2BB 0.9900 .
C3 H3A 0.9800 .
C3 H3B 0.9800 .
C3 H3C 0.9800 .
C4 H4A 0.9800 .
C4 H4B 0.9800 .
C4 H4C 0.9800 .
C5 H5A 0.9800 .
C5 H5B 0.9800 .
C5 H5C 0.9800 .
C6 H6A 0.9800 .
C6 H6B 0.9800 .
C6 H6C 0.9800 .
C7 C12 1.388(4) .
C7 C8 1.391(4) .
C8 C9 1.386(4) .
C8 H8 0.9500 .
C9 C10 1.375(6) .
C9 H9 0.9500 .
C10 C11 1.374(6) .
C10 H10 0.9500 .
C11 C12 1.388(4) .
C11 H11 0.9500 .
C12 H12 0.9500 .

loop_
_geom_torsion_atom_site_label_1
_geom_torsion_atom_site_label_2
_geom_torsion_atom_site_label_3
_geom_torsion_atom_site_label_4
_geom_torsion
_geom_torsion_site_symmetry_1
C3 Si1 N C7 63.4(2) .
C4 Si1 N C7 -56.9(2) .
C1A Si1 N C7 -171.2(2) .
C1B Si1 N C7 161.6(5) .
C3 Si1 N Si2 -106.54(18) .
C4 Si1 N Si2 133.13(16) .
C1A Si1 N Si2 18.9(2) .
C1B Si1 N Si2 -8.3(6) .
C5 Si2 N C7 -63.2(2) .
C6 Si2 N C7 57.3(2) .
C2B Si2 N C7 -163.2(5) .
C2A Si2 N C7 173.2(2) .
C5 Si2 N Si1 106.69(19) .
C6 Si2 N Si1 -132.86(17) .
C2B Si2 N Si1 6.7(5) .
C2A Si2 N Si1 -17.0(2) .
C2A P1A C1A Si1 70.8(2) .
P1A P1A C1A Si1 170.83(16) 2_665
N Si1 C1A P1A -47.3(2) .
C3 Si1 C1A P1A 77.2(2) .
C4 Si1 C1A P1A -164.50(17) .
C1B Si1 C1A P1A 47.8(8) .
C2B P1B C1B Si1 -73.3(8) .
P1B P1B C1B Si1 -172.6(6) 2_665
C1A P1A C2A Si2 -69.3(2) .
P1A P1A C2A Si2 -169.40(18) 2_665
N Si2 C2A P1A 43.9(3) .
C5 Si2 C2A P1A -79.5(2) .
C6 Si2 C2A P1A 162.2(2) .
C2B Si2 C2A P1A -50.1(11) .
C1B P1B C2B Si2 73.2(9) .
P1B P1B C2B Si2 171.9(7) 2_665
N Si2 C2B P1B -41.4(9) .
C5 Si2 C2B P1B -154.9(7) .
C6 Si2 C2B P1B 90.9(7) .
C2A Si2 C2B P1B 52.3(9) .
Si1 N C7 C12 92.3(2) .
Si2 N C7 C12 -96.2(2) .
Si1 N C7 C8 -87.6(2) .
Si2 N C7 C8 83.8(2) .
C12 C7 C8 C9 0.0(4) .
N C7 C8 C9 180.0(2) .
C7 C8 C9 C10 -0.1(5) .
C8 C9 C10 C11 0.2(5) .
C9 C10 C11 C12 0.0(5) .
C8 C7 C12 C11 0.2(4) .
N C7 C12 C11 -179.8(2) .
C10 C11 C12 C7 -0.2(4) .

loop_
_cell_oxdiff_twin_id
_cell_oxdiff_twin_matrix_11
_cell_oxdiff_twin_matrix_12
_cell_oxdiff_twin_matrix_13
_cell_oxdiff_twin_matrix_21
_cell_oxdiff_twin_matrix_22
_cell_oxdiff_twin_matrix_23
_cell_oxdiff_twin_matrix_31
_cell_oxdiff_twin_matrix_32
_cell_oxdiff_twin_matrix_33
1 1.0000 0.0000 0.0000 0.0000 1.0000 0.0000 0.0000 0.0000 1.0000
2 -0.5801 0.1576 -0.3943 -1.1162 0.6078 0.2389 0.3732 1.4141 -0.4442

loop_
_diffrn_oxdiff_twin_id
_diffrn_oxdiff_twin_ratio
_diffrn_oxdiff_twin_reflns_isolated
_diffrn_oxdiff_twin_reflns_overlapped
1 0.7953 22595 409
2 0.2047 0 409
